data_2012041
loop_
_publ_author_name
'Pritchard, Robin G.'
'Eaton, Nicola'
'McDonald, Stephen'
'Strickland, Phillip'

_publ_section_title
;
 <i>catena</i>-Poly[dibromozinc(II)-\m-ethylenediamine-<i>N</i>:<i>N</i>']:
 resolution of structural anomalies resulting from the interpretation
 of vibrational spectra
;
_journal_issue 6
_journal_name_full 'Acta Crystallographica Section C'
_journal_page_first 672
_journal_page_last 673
_journal_paper_doi 10.1107/S0108270101000567
_journal_volume 57
_journal_year 2001
_chemical_formula_iupac '[Zn Br2 (C2 H8 N2)]'
_chemical_formula_sum 'C2 H8 Br2 N2 Zn'
_chemical_formula_weight 285.29
_chemical_name_systematic
;
catena-Poly[dibromozinc(II)-\m-ethylenediamine-N:N']
;
_space_group_IT_number 46
_symmetry_cell_setting orthorhombic
_symmetry_space_group_name_Hall 'I 2 -2a'
_symmetry_space_group_name_H-M 'I m a 2'
_audit_creation_method 'WinGX routine CIF_UPDATE'
_cell_angle_alpha 90
_cell_angle_beta 90
_cell_angle_gamma 90
_cell_formula_units_Z 8
_cell_length_a 19.270(4)
_cell_length_b 7.2111(17)
_cell_length_c 10.025(5)
_cell_measurement_reflns_used 25
_cell_measurement_temperature 293(2)
_cell_measurement_theta_max 16.2
_cell_measurement_theta_min 8.3
_cell_volume 1393.1(8)
_computing_cell_refinement 'please give details'
_computing_data_collection 'please give details'
_computing_data_reduction 'please give details'
_computing_molecular_graphics 'ORTEP3 for Windows (Farrugia, 1997)'
_computing_publication_material 'WinGX (Farrugia, 1999)'
_computing_structure_refinement 'SHELXL97 (Sheldrick, 1997)'
_computing_structure_solution 'SHELXS97 (Sheldrick, 1997)'
_diffrn_measured_fraction_theta_full .483
_diffrn_measured_fraction_theta_max .483
_diffrn_measurement_device_type 'scintillation counter'
_diffrn_measurement_method \w/2\q
_diffrn_radiation_type CuK\a
_diffrn_radiation_wavelength 1.54178
_diffrn_reflns_av_R_equivalents .075
_diffrn_reflns_limit_h_max 22
_diffrn_reflns_limit_h_min 0
_diffrn_reflns_limit_k_max 8
_diffrn_reflns_limit_k_min -8
_diffrn_reflns_limit_l_max 11
_diffrn_reflns_limit_l_min 0
_diffrn_reflns_number 1206
_diffrn_reflns_theta_full 64.98
_diffrn_reflns_theta_max 64.98
_diffrn_reflns_theta_min 4.59
_diffrn_standards_decay_% .0
_diffrn_standards_interval_count 150
_diffrn_standards_number 3
_exptl_absorpt_coefficient_mu 17.47
_exptl_absorpt_correction_T_max .174
_exptl_absorpt_correction_T_min .062
_exptl_absorpt_correction_type \y-scan
_exptl_absorpt_process_details '(North et al., 1968)'
_exptl_crystal_colour colourless
_exptl_crystal_density_diffrn 2.721
_exptl_crystal_density_method 'not measured'
_exptl_crystal_description needle
_exptl_crystal_F_000 1072
_exptl_crystal_size_max .25
_exptl_crystal_size_mid .15
_exptl_crystal_size_min .10
_refine_diff_density_max 1.22
_refine_diff_density_min -1.44
_refine_ls_abs_structure_details 'Flack (1983)'
_refine_ls_abs_structure_Flack .12(14)
_refine_ls_extinction_coef .00034(4)
_refine_ls_extinction_method 'SHELXL97 (Sheldrick, 1997)'
_refine_ls_goodness_of_fit_ref 1.019
_refine_ls_hydrogen_treatment constr
_refine_ls_matrix_type full
_refine_ls_number_parameters 70
_refine_ls_number_reflns 631
_refine_ls_number_restraints 1
_refine_ls_restrained_S_all 1.018
_refine_ls_R_factor_gt .053
_refine_ls_shift/su_max <0.001
_refine_ls_structure_factor_coef Fsqd
_refine_ls_weighting_details 'calc w = 1/[\s^2^(Fo^2^)+(0.1171P)^2^] where P=(Fo^2^+2Fc^2^)/3'
_refine_ls_weighting_scheme calc
_refine_ls_wR_factor_ref .151
_reflns_number_gt 565
_reflns_number_total 631
_reflns_threshold_expression I>2\s(I)
_cod_data_source_file na1500.cif
_cod_data_source_block I
_cod_depositor_comments
;
The following automatic conversions were performed:
'_symmetry_cell_setting' value 'Orthorhombic' changed to 'orthorhombic'
according to '/home/saulius/struct/CIF-dictionaries/cif_core.dic'
dictionary named 'cif_core.dic' version 2.4.1 from 2010-06-29.

Automatic conversion script
Id: cif_fix_enum 1527 2010-12-29 10:47:43Z saulius 

The following automatic conversions were performed:

'_symmetry_cell_setting' value 'Orthorhombic' changed to
'orthorhombic' according to
/home/saulius/struct/CIF-dictionaries/cif_core.dic dictionary named
'cif_core.dic' version 2.4.1 from 2010-06-29.

Automatic conversion script
Id: cif_fix_values 1715 2011-07-08 13:25:40Z adriana 
;
_cod_database_code 2012041
_cod_database_fobs_code 2012041

loop_
_symmetry_equiv_pos_as_xyz
'x, y, z'
'-x, -y, z'
'-x+1/2, y, z'
'x+1/2, -y, z'
'x+1/2, y+1/2, z+1/2'
'-x+1/2, -y+1/2, z+1/2'
'-x+1, y+1/2, z+1/2'
'x+1, -y+1/2, z+1/2'

loop_
_atom_site_label
_atom_site_fract_x
_atom_site_fract_y
_atom_site_fract_z
_atom_site_U_iso_or_equiv
_atom_site_adp_type
_atom_site_calc_flag
_atom_site_refinement_flags
_atom_site_occupancy
_atom_site_disorder_assembly
_atom_site_disorder_group
_atom_site_type_symbol
Br1 0.25 .9850(3) .4662(3) .0408(8) Uani d S 1 . . Br
Br2 0.25 .4999(3) .3284(3) .0403(8) Uani d S 1 . . Br
Br3 0.54675(9) .2492(3) .9320(3) .0442(7) Uani d . 1 . . Br
Zn1 0.25 .6703(4) .5339(4) .0301(7) Uani d S 1 . . Zn
Zn2 0.5 0 .8039(4) .0334(9) Uani d S 1 . . Zn
N1 0.3308(6) .5790(16) .6502(15) .031(3) Uani d . 1 . . N
H1A 0.3685 .6485 .6328 .037 Uiso calc R 1 . . H
H1B 0.3197 .5955 .7366 .037 Uiso calc R 1 . . H
N2 0.4222(7) .1127(18) .6882(19) .039(3) Uani d . 1 . . N
H2A 0.4343 .1014 .602 .047 Uiso calc R 1 . . H
H2B 0.3834 .0454 .7005 .047 Uiso calc R 1 . . H
C1 0.3481(7) .3825(19) .6283(18) .030(3) Uani d . 1 . . C
H1C 0.3611 .366 .5356 .036 Uiso calc R 1 . . H
H1D 0.3069 .3085 .6443 .036 Uiso calc R 1 . . H
C2 0.4055(9) .311(2) .7145(17) .034(4) Uani d . 1 . . C
H2C 0.4467 .3851 .6996 .041 Uiso calc R 1 . . H
H2D 0.3923 .3247 .8074 .041 Uiso calc R 1 . . H

loop_
_atom_site_aniso_label
_atom_site_aniso_U_11
_atom_site_aniso_U_22
_atom_site_aniso_U_33
_atom_site_aniso_U_12
_atom_site_aniso_U_13
_atom_site_aniso_U_23
Br1 .0640(19) .0209(13) .0375(16) 0 0 .0007(10)
Br2 .0468(14) .0330(14) .0409(15) 0 0 -.0052(11)
Br3 .0447(9) .0316(9) .0563(13) .0034(8) -.0127(9) -.0068(8)
Zn1 .0321(13) .0228(14) .0355(15) 0 0 .0050(14)
Zn2 .0307(15) .0236(14) .046(2) .0072(11) 0 0
N1 .034(6) .019(6) .039(7) .002(5) .000(6) .000(6)
N2 .029(6) .028(7) .061(9) .006(5) -.012(7) -.008(7)
C1 .028(8) .018(6) .043(9) .001(6) -.006(7) .005(7)
C2 .037(8) .030(9) .036(11) .005(7) -.004(7) .009(7)

loop_
_atom_type_symbol
_atom_type_description
_atom_type_scat_dispersion_real
_atom_type_scat_dispersion_imag
_atom_type_scat_source
C C .0181 .0091 'International Tables Vol C Tables 4.2.6.8 and 6.1.1.4'
H H 0 0 'International Tables Vol C Tables 4.2.6.8 and 6.1.1.4'
N N .0311 .018 'International Tables Vol C Tables 4.2.6.8 and 6.1.1.4'
Zn Zn -1.5491 .6778 'International Tables Vol C Tables 4.2.6.8 and 6.1.1.4'
Br Br -.6763 1.2805 'International Tables Vol C Tables 4.2.6.8 and 6.1.1.4'

loop_
_geom_angle_atom_site_label_1
_geom_angle_atom_site_label_2
_geom_angle_atom_site_label_3
_geom_angle_site_symmetry_1
_geom_angle_site_symmetry_3
_geom_angle
_geom_angle_publ_flag
N1 Zn1 N1 . 3 98.6(8) yes
N1 Zn1 Br1 . . 118.0(4) yes
N1 Zn1 Br1 3 . 118.0(3) ?
N1 Zn1 Br2 . . 108.9(4) yes
N1 Zn1 Br2 3 . 108.9(4) ?
Br1 Zn1 Br2 . . 104.2(2) yes
N2 Zn2 N2 2_655 . 111.6(10) yes
N2 Zn2 Br3 2_655 . 109.0(4) yes
N2 Zn2 Br3 . . 106.3(4) yes
N2 Zn2 Br3 2_655 2_655 106.3(4) ?
N2 Zn2 Br3 . 2_655 109.0(4) ?
Br3 Zn2 Br3 . 2_655 114.9(2) yes
C1 N1 Zn1 . . 113.3(10) ?
C2 N2 Zn2 . . 115.8(10) ?
N1 C1 C2 . . 114.4(14) ?
N2 C2 C1 . . 112.9(14) ?

loop_
_geom_bond_atom_site_label_1
_geom_bond_atom_site_label_2
_geom_bond_site_symmetry_2
_geom_bond_distance
_geom_bond_publ_flag
Br1 Zn1 . 2.369(4) yes
Br2 Zn1 . 2.399(5) yes
Br3 Zn2 . 2.386(3) yes
Zn1 N1 . 2.053(14) yes
Zn1 N1 3 2.053(14) ?
Zn2 N2 2_655 2.063(14) ?
Zn2 N2 . 2.063(14) yes
Zn2 Br3 2_655 2.386(3) ?
N1 C1 . 1.47(2) yes
N2 C2 . 1.49(2) yes
C1 C2 . 1.50(2) yes

loop_
_geom_hbond_atom_site_label_D
_geom_hbond_atom_site_label_H
_geom_hbond_atom_site_label_A
_geom_hbond_site_symmetry_A
_geom_hbond_distance_DH
_geom_hbond_distance_HA
_geom_hbond_distance_DA
_geom_hbond_angle_DHA
N1 H1A Br3 7_554 .90 2.69 3.440(10) 142
N1 H1B Br1 8_465 .90 2.73 3.56(2) 154
N2 H2A Br3 8_454 .90 2.96 3.65(2) 135
N2 H2B Br2 8_455 .90 2.89 3.690(10) 149

loop_
_geom_torsion_atom_site_label_1
_geom_torsion_atom_site_label_2
_geom_torsion_atom_site_label_3
_geom_torsion_atom_site_label_4
_geom_torsion_site_symmetry_1
_geom_torsion
N1 Zn1 N1 C1 3 82.9(12)
Br1 Zn1 N1 C1 . -148.8(9)
Br2 Zn1 N1 C1 . -30.5(12)
N2 Zn2 N2 C2 2_655 -124.6(14)
Br3 Zn2 N2 C2 . -5.9(14)
Br3 Zn2 N2 C2 2_655 118.4(12)
Zn1 N1 C1 C2 . -178.4(11)
Zn2 N2 C2 C1 . -179.3(11)
N1 C1 C2 N2 . -179.2(14)
